data_7217213
loop_
_publ_author_name
'mathur, pavan'
'Kumar, Ravinder'

_publ_section_title
;
 Aerobic Oxidation of 1,10-Phenanthroline to Phen-dione Catalyzed by
 Copper(II) Complexes of a Benzimidazolyl Schiff Base
;
_journal_name_full 'RSC Advances'
_journal_paper_doi 10.1039/C4RA03651D
_journal_year 2014
_chemical_formula_moiety 'C21 H18 Cu N4 O4'
_chemical_formula_sum 'C21 H18 Cu N4 O4'
_chemical_formula_weight 453.93
_chemical_name_systematic
;
?
;
_space_group_IT_number 2
_symmetry_cell_setting triclinic
_symmetry_space_group_name_Hall '-P 1'
_symmetry_space_group_name_H-M 'P -1'
_atom_sites_solution_hydrogens geom
_atom_sites_solution_primary direct
_atom_sites_solution_secondary difmap
_audit_creation_method SHELXL-97
_cell_angle_alpha 69.370(4)
_cell_angle_beta 83.087(4)
_cell_angle_gamma 87.734(4)
_cell_formula_units_Z 4
_cell_length_a 8.1881(4)
_cell_length_b 14.3725(7)
_cell_length_c 16.7302(8)
_cell_measurement_reflns_used 6396
_cell_measurement_temperature 150(2)
_cell_measurement_theta_max 26.0
_cell_measurement_theta_min 3.0
_cell_volume 1829.21(16)
_computing_structure_refinement 'SHELXL-97 (Sheldrick, 1997)'
_computing_structure_solution 'SHELXS-97 (Sheldrick, 1990)'
_diffrn_ambient_temperature 150(2)
_diffrn_measured_fraction_theta_full 0.998
_diffrn_measured_fraction_theta_max 0.998
_diffrn_radiation_monochromator graphite
_diffrn_radiation_source 'fine-focus sealed tube'
_diffrn_radiation_type MoK\a
_diffrn_radiation_wavelength 0.71073
_diffrn_reflns_av_R_equivalents 0.0273
_diffrn_reflns_av_sigmaI/netI 0.0295
_diffrn_reflns_limit_h_max 10
_diffrn_reflns_limit_h_min -10
_diffrn_reflns_limit_k_max 17
_diffrn_reflns_limit_k_min -17
_diffrn_reflns_limit_l_max 20
_diffrn_reflns_limit_l_min -20
_diffrn_reflns_number 24033
_diffrn_reflns_theta_full 26.00
_diffrn_reflns_theta_max 26.00
_diffrn_reflns_theta_min 2.92
_exptl_absorpt_coefficient_mu 1.234
_exptl_absorpt_correction_T_max 0.8866
_exptl_absorpt_correction_T_min 0.8661
_exptl_absorpt_correction_type multi-scan
_exptl_absorpt_process_details sadabs
_exptl_crystal_density_diffrn 1.648
_exptl_crystal_density_method 'not measured'
_exptl_crystal_F_000 932
_exptl_crystal_size_max 0.12
_exptl_crystal_size_mid 0.11
_exptl_crystal_size_min 0.10
_refine_diff_density_max 0.307
_refine_diff_density_min -0.475
_refine_diff_density_rms 0.059
_refine_ls_extinction_method none
_refine_ls_goodness_of_fit_ref 1.038
_refine_ls_hydrogen_treatment mixed
_refine_ls_matrix_type full
_refine_ls_number_parameters 543
_refine_ls_number_reflns 7164
_refine_ls_number_restraints 0
_refine_ls_restrained_S_all 1.038
_refine_ls_R_factor_all 0.0355
_refine_ls_R_factor_gt 0.0304
_refine_ls_shift/su_max 0.001
_refine_ls_shift/su_mean 0.000
_refine_ls_structure_factor_coef Fsqd
_refine_ls_weighting_details 'calc w=1/[\s^2^(Fo^2^)+(0.0331P)^2^+1.3764P] where P=(Fo^2^+2Fc^2^)/3'
_refine_ls_weighting_scheme calc
_refine_ls_wR_factor_gt 0.0745
_refine_ls_wR_factor_ref 0.0767
_reflns_number_gt 6396
_reflns_number_total 7164
_reflns_threshold_expression >2sigma(I)
_cod_data_source_file c4ra03651d2.cif
_cod_data_source_block shelxl4
_cod_original_cell_volume 1829.21(15)
_cod_database_code 7217213

loop_
_symmetry_equiv_pos_as_xyz
'x, y, z'
'-x, -y, -z'

loop_
_atom_site_label
_atom_site_type_symbol
_atom_site_fract_x
_atom_site_fract_y
_atom_site_fract_z
_atom_site_U_iso_or_equiv
_atom_site_adp_type
_atom_site_occupancy
_atom_site_symmetry_multiplicity
_atom_site_calc_flag
_atom_site_refinement_flags
C1 C 0.1244(2) 0.12588(15) 0.42351(13) 0.0169(4) Uani 1 1 d .
C2 C 0.0266(3) 0.20898(15) 0.38401(13) 0.0203(4) Uani 1 1 d .
H2 H -0.0360 0.2406 0.4187 0.024 Uiso 1 1 calc R
C3 C 0.0199(3) 0.24517(16) 0.29665(14) 0.0234(5) Uani 1 1 d .
H3 H -0.0464 0.3014 0.2720 0.028 Uiso 1 1 calc R
C4 C 0.1097(3) 0.20011(17) 0.24352(14) 0.0266(5) Uani 1 1 d .
H4 H 0.1054 0.2257 0.1831 0.032 Uiso 1 1 calc R
C5 C 0.2039(3) 0.11849(17) 0.28002(14) 0.0258(5) Uani 1 1 d .
H5 H 0.2641 0.0872 0.2443 0.031 Uiso 1 1 calc R
C6 C 0.2132(3) 0.08002(15) 0.36930(13) 0.0198(4) Uani 1 1 d .
C7 C 0.3124(3) -0.00485(16) 0.40632(14) 0.0233(5) Uani 1 1 d .
H7 H 0.3732 -0.0349 0.3699 0.028 Uiso 1 1 calc R
C8 C 0.3218(3) -0.04346(16) 0.49200(14) 0.0214(5) Uani 1 1 d .
H8 H 0.3874 -0.1008 0.5144 0.026 Uiso 1 1 calc R
C9 C 0.2348(3) 0.00034(15) 0.54992(13) 0.0185(4) Uani 1 1 d .
C10 C 0.1387(2) 0.08591(15) 0.51511(13) 0.0165(4) Uani 1 1 d .
C11 C 0.0659(2) 0.13848(15) 0.56876(13) 0.0177(4) Uani 1 1 d .
H11 H 0.0118 0.1989 0.5408 0.021 Uiso 1 1 calc R
C12 C 0.0019(3) 0.18557(15) 0.69088(13) 0.0215(5) Uani 1 1 d .
H12A H -0.0318 0.2466 0.6457 0.026 Uiso 1 1 calc R
H12B H 0.0912 0.2038 0.7176 0.026 Uiso 1 1 calc R
C13 C -0.1432(3) 0.14592(15) 0.75853(13) 0.0214(5) Uani 1 1 d .
H13A H -0.1825 0.1986 0.7815 0.026 Uiso 1 1 calc R
H13B H -0.2337 0.1303 0.7310 0.026 Uiso 1 1 calc R
C14 C -0.1053(2) 0.05521(15) 0.83159(13) 0.0165(4) Uani 1 1 d .
C15 C -0.3265(3) 0.09051(16) 0.93373(14) 0.0229(5) Uani 1 1 d .
H15A H -0.2877 0.1580 0.9228 0.034 Uiso 1 1 calc R
H15B H -0.3649 0.0589 0.9950 0.034 Uiso 1 1 calc R
H15C H -0.4173 0.0936 0.8997 0.034 Uiso 1 1 calc R
C16 C -0.1338(2) -0.05723(15) 0.96219(13) 0.0171(4) Uani 1 1 d .
C17 C -0.1786(3) -0.11294(16) 1.04826(13) 0.0216(5) Uani 1 1 d .
H17 H -0.2611 -0.0911 1.0826 0.026 Uiso 1 1 calc R
C18 C -0.0970(3) -0.20161(16) 1.08105(14) 0.0250(5) Uani 1 1 d .
H18 H -0.1239 -0.2420 1.1396 0.030 Uiso 1 1 calc R
C19 C 0.0242(3) -0.23346(16) 1.03035(14) 0.0246(5) Uani 1 1 d .
H19 H 0.0758 -0.2958 1.0550 0.029 Uiso 1 1 calc R
C20 C 0.0713(3) -0.17692(16) 0.94543(14) 0.0216(5) Uani 1 1 d .
H20 H 0.1550 -0.1988 0.9117 0.026 Uiso 1 1 calc R
C21 C -0.0090(2) -0.08617(15) 0.91103(13) 0.0172(4) Uani 1 1 d .
C22 C 0.5041(2) 0.41549(15) 0.63506(13) 0.0177(4) Uani 1 1 d .
C23 C 0.4422(3) 0.31911(16) 0.66153(13) 0.0210(5) Uani 1 1 d .
H23 H 0.3557 0.2963 0.7071 0.025 Uiso 1 1 calc R
C24 C 0.5118(3) 0.25779(16) 0.61876(14) 0.0234(5) Uani 1 1 d .
H24 H 0.4717 0.1918 0.6352 0.028 Uiso 1 1 calc R
C25 C 0.6396(3) 0.29085(17) 0.55196(14) 0.0245(5) Uani 1 1 d .
H25 H 0.6832 0.2470 0.5236 0.029 Uiso 1 1 calc R
C26 C 0.7042(3) 0.38544(16) 0.52612(14) 0.0221(5) Uani 1 1 d .
H26 H 0.7914 0.4078 0.4809 0.027 Uiso 1 1 calc R
C27 C 0.6348(2) 0.44643(15) 0.56984(13) 0.0177(4) Uani 1 1 d .
C28 C 0.8096(3) 0.60197(17) 0.50742(14) 0.0256(5) Uani 1 1 d .
H28A H 0.7691 0.6671 0.4730 0.038 Uiso 1 1 calc R
H28B H 0.8618 0.5684 0.4692 0.038 Uiso 1 1 calc R
H28C H 0.8903 0.6108 0.5430 0.038 Uiso 1 1 calc R
C29 C 0.5693(2) 0.56640(15) 0.62170(13) 0.0178(4) Uani 1 1 d .
C30 C 0.5836(3) 0.66288(16) 0.63554(14) 0.0230(5) Uani 1 1 d .
H30A H 0.6137 0.7155 0.5791 0.028 Uiso 1 1 calc R
H30B H 0.6745 0.6575 0.6709 0.028 Uiso 1 1 calc R
C31 C 0.4287(3) 0.69502(15) 0.67909(13) 0.0228(5) Uani 1 1 d .
H31A H 0.4503 0.7584 0.6868 0.027 Uiso 1 1 calc R
H31B H 0.3394 0.7065 0.6418 0.027 Uiso 1 1 calc R
C32 C 0.3790(2) 0.64127(15) 0.83174(13) 0.0182(4) Uani 1 1 d .
H32 H 0.4206 0.7049 0.8245 0.022 Uiso 1 1 calc R
C33 C 0.3254(2) 0.57786(15) 0.91738(13) 0.0172(4) Uani 1 1 d .
C34 C 0.2289(3) 0.49268(15) 0.93305(13) 0.0187(4) Uani 1 1 d .
C35 C 0.1643(3) 0.43717(16) 1.01979(14) 0.0233(5) Uani 1 1 d .
H35 H 0.0975 0.3804 1.0308 0.028 Uiso 1 1 calc R
C36 C 0.1963(3) 0.46379(16) 1.08620(14) 0.0249(5) Uani 1 1 d .
H36 H 0.1498 0.4259 1.1427 0.030 Uiso 1 1 calc R
C37 C 0.2975(3) 0.54676(16) 1.07385(14) 0.0226(5) Uani 1 1 d .
C38 C 0.3332(3) 0.57235(17) 1.14368(15) 0.0276(5) Uani 1 1 d .
H38 H 0.2869 0.5342 1.2002 0.033 Uiso 1 1 calc R
C39 C 0.4332(3) 0.65107(18) 1.13175(15) 0.0311(6) Uani 1 1 d .
H39 H 0.4552 0.6679 1.1795 0.037 Uiso 1 1 calc R
C40 C 0.5029(3) 0.70663(18) 1.04884(15) 0.0280(5) Uani 1 1 d .
H40 H 0.5745 0.7605 1.0405 0.034 Uiso 1 1 calc R
C41 C 0.4688(3) 0.68407(16) 0.97932(15) 0.0238(5) Uani 1 1 d .
H41 H 0.5172 0.7230 0.9235 0.029 Uiso 1 1 calc R
C42 C 0.3641(3) 0.60472(15) 0.98887(13) 0.0194(4) Uani 1 1 d .
N1 N -0.1919(2) 0.03249(12) 0.90950(11) 0.0168(4) Uani 1 1 d .
N2 N 0.0075(2) -0.01324(12) 0.82846(11) 0.0178(4) Uani 1 1 d .
N3 N 0.0653(2) 0.11308(12) 0.65083(11) 0.0183(4) Uani 1 1 d .
N4 N 0.6721(2) 0.54186(13) 0.56275(11) 0.0186(4) Uani 1 1 d .
N5 N 0.4634(2) 0.49334(12) 0.66625(11) 0.0174(4) Uani 1 1 d .
N6 N 0.3760(2) 0.61967(12) 0.76299(11) 0.0187(4) Uani 1 1 d .
N7 N 0.4157(2) -0.03575(14) 0.81337(11) 0.0230(4) Uani 1 1 d .
N8 N 0.0381(2) 0.45533(13) 0.69510(11) 0.0211(4) Uani 1 1 d .
O1 O 0.25595(18) -0.04155(11) 0.63050(9) 0.0216(3) Uani 1 1 d .
O2 O 0.32961(18) -0.09516(11) 0.79306(10) 0.0237(3) Uani 1 1 d .
O3 O 0.5195(2) -0.07031(14) 0.86343(11) 0.0350(4) Uani 1 1 d .
O4 O 0.3899(2) 0.05526(12) 0.78095(11) 0.0334(4) Uani 1 1 d .
O5 O 0.18943(18) 0.46092(11) 0.87397(9) 0.0219(3) Uani 1 1 d .
O6 O 0.14491(18) 0.40117(10) 0.74051(9) 0.0213(3) Uani 1 1 d .
O7 O -0.0710(2) 0.41525(13) 0.67426(12) 0.0373(4) Uani 1 1 d .
O8 O 0.0512(2) 0.54729(11) 0.67306(11) 0.0330(4) Uani 1 1 d .
Cu1 Cu 0.15662(3) -0.008922(18) 0.724727(15) 0.01767(7) Uani 1 1 d .
Cu2 Cu 0.29771(3) 0.495390(18) 0.762436(15) 0.01713(7) Uani 1 1 d .

loop_
_atom_site_aniso_label
_atom_site_aniso_U_11
_atom_site_aniso_U_22
_atom_site_aniso_U_33
_atom_site_aniso_U_23
_atom_site_aniso_U_13
_atom_site_aniso_U_12
C1 0.0154(10) 0.0170(10) 0.0184(10) -0.0068(8) 0.0010(8) -0.0053(8)
C2 0.0227(11) 0.0203(11) 0.0192(11) -0.0090(9) -0.0006(9) 0.0000(8)
C3 0.0271(12) 0.0201(11) 0.0215(11) -0.0050(9) -0.0041(9) -0.0007(9)
C4 0.0363(13) 0.0275(12) 0.0153(11) -0.0063(9) -0.0030(9) -0.0037(10)
C5 0.0301(13) 0.0293(12) 0.0205(11) -0.0132(10) 0.0019(10) -0.0012(10)
C6 0.0211(11) 0.0190(11) 0.0198(11) -0.0077(9) -0.0003(9) -0.0037(8)
C7 0.0240(12) 0.0242(11) 0.0245(11) -0.0135(9) 0.0009(9) 0.0020(9)
C8 0.0221(11) 0.0186(11) 0.0249(11) -0.0101(9) -0.0022(9) 0.0033(9)
C9 0.0179(10) 0.0190(10) 0.0192(11) -0.0078(9) 0.0002(8) -0.0034(8)
C10 0.0163(10) 0.0156(10) 0.0177(10) -0.0066(8) 0.0001(8) -0.0021(8)
C11 0.0182(10) 0.0139(10) 0.0190(10) -0.0037(8) 0.0000(8) -0.0018(8)
C12 0.0323(12) 0.0134(10) 0.0185(11) -0.0064(8) -0.0002(9) 0.0022(9)
C13 0.0239(11) 0.0182(11) 0.0210(11) -0.0064(9) -0.0022(9) 0.0073(9)
C14 0.0167(10) 0.0174(10) 0.0171(10) -0.0083(8) -0.0020(8) 0.0000(8)
C15 0.0185(11) 0.0238(11) 0.0259(12) -0.0101(9) 0.0026(9) 0.0027(9)
C16 0.0176(10) 0.0166(10) 0.0188(10) -0.0075(8) -0.0042(8) -0.0029(8)
C17 0.0208(11) 0.0251(11) 0.0184(11) -0.0070(9) 0.0003(9) -0.0067(9)
C18 0.0303(13) 0.0233(12) 0.0176(11) -0.0012(9) -0.0036(9) -0.0074(9)
C19 0.0285(12) 0.0188(11) 0.0255(12) -0.0043(9) -0.0103(10) 0.0007(9)
C20 0.0237(11) 0.0202(11) 0.0219(11) -0.0079(9) -0.0054(9) 0.0020(9)
C21 0.0190(10) 0.0168(10) 0.0167(10) -0.0060(8) -0.0038(8) -0.0026(8)
C22 0.0179(10) 0.0204(10) 0.0147(10) -0.0054(8) -0.0051(8) 0.0012(8)
C23 0.0235(11) 0.0216(11) 0.0170(10) -0.0052(9) -0.0029(9) -0.0008(9)
C24 0.0279(12) 0.0194(11) 0.0230(11) -0.0065(9) -0.0064(9) 0.0010(9)
C25 0.0280(12) 0.0265(12) 0.0224(11) -0.0120(9) -0.0079(9) 0.0089(9)
C26 0.0191(11) 0.0277(12) 0.0179(11) -0.0061(9) -0.0027(9) 0.0047(9)
C27 0.0160(10) 0.0205(11) 0.0151(10) -0.0030(8) -0.0071(8) 0.0020(8)
C28 0.0176(11) 0.0294(12) 0.0244(12) -0.0041(10) 0.0030(9) -0.0058(9)
C29 0.0177(10) 0.0199(10) 0.0148(10) -0.0032(8) -0.0062(8) -0.0004(8)
C30 0.0273(12) 0.0199(11) 0.0195(11) -0.0039(9) -0.0010(9) -0.0063(9)
C31 0.0346(13) 0.0144(10) 0.0170(11) -0.0021(8) -0.0041(9) -0.0020(9)
C32 0.0183(10) 0.0155(10) 0.0221(11) -0.0079(8) -0.0043(8) 0.0018(8)
C33 0.0176(10) 0.0180(10) 0.0164(10) -0.0067(8) -0.0032(8) 0.0053(8)
C34 0.0176(10) 0.0192(10) 0.0196(11) -0.0078(9) -0.0019(8) 0.0049(8)
C35 0.0234(12) 0.0224(11) 0.0221(11) -0.0064(9) 0.0016(9) -0.0005(9)
C36 0.0284(12) 0.0243(12) 0.0176(11) -0.0035(9) 0.0007(9) 0.0059(9)
C37 0.0246(12) 0.0235(11) 0.0199(11) -0.0079(9) -0.0068(9) 0.0125(9)
C38 0.0346(13) 0.0277(12) 0.0214(11) -0.0099(10) -0.0084(10) 0.0165(10)
C39 0.0412(14) 0.0329(13) 0.0285(13) -0.0196(11) -0.0180(11) 0.0182(11)
C40 0.0304(13) 0.0270(12) 0.0342(13) -0.0176(10) -0.0146(10) 0.0085(10)
C41 0.0245(12) 0.0238(11) 0.0261(12) -0.0121(9) -0.0059(9) 0.0059(9)
C42 0.0179(11) 0.0199(11) 0.0216(11) -0.0089(9) -0.0052(8) 0.0091(8)
N1 0.0147(8) 0.0171(9) 0.0186(9) -0.0062(7) -0.0013(7) -0.0004(7)
N2 0.0205(9) 0.0154(9) 0.0174(9) -0.0052(7) -0.0044(7) 0.0032(7)
N3 0.0241(9) 0.0140(8) 0.0165(9) -0.0064(7) 0.0016(7) 0.0009(7)
N4 0.0158(9) 0.0200(9) 0.0171(9) -0.0026(7) -0.0019(7) -0.0012(7)
N5 0.0195(9) 0.0169(9) 0.0159(9) -0.0055(7) -0.0019(7) -0.0022(7)
N6 0.0226(9) 0.0150(9) 0.0168(9) -0.0036(7) -0.0018(7) -0.0007(7)
N7 0.0198(10) 0.0311(11) 0.0175(9) -0.0096(8) 0.0031(8) -0.0006(8)
N8 0.0242(10) 0.0230(10) 0.0201(9) -0.0117(8) -0.0064(8) 0.0042(8)
O1 0.0254(8) 0.0213(8) 0.0182(8) -0.0076(6) -0.0024(6) 0.0054(6)
O2 0.0238(8) 0.0243(8) 0.0258(8) -0.0114(7) -0.0063(6) 0.0047(6)
O3 0.0268(9) 0.0516(11) 0.0281(9) -0.0139(8) -0.0103(7) 0.0053(8)
O4 0.0391(10) 0.0247(9) 0.0331(9) -0.0064(7) -0.0012(8) -0.0044(7)
O5 0.0225(8) 0.0242(8) 0.0199(8) -0.0093(6) 0.0014(6) -0.0054(6)
O6 0.0232(8) 0.0174(7) 0.0216(8) -0.0032(6) -0.0076(6) -0.0003(6)
O7 0.0340(10) 0.0364(10) 0.0540(12) -0.0258(9) -0.0237(9) 0.0045(8)
O8 0.0477(11) 0.0172(8) 0.0365(10) -0.0089(7) -0.0178(8) 0.0049(7)
Cu1 0.02116(14) 0.01612(13) 0.01525(13) -0.00542(10) -0.00171(10) 0.00392(10)
Cu2 0.01959(14) 0.01594(13) 0.01560(13) -0.00528(10) -0.00080(10) -0.00274(10)

loop_
_atom_type_symbol
_atom_type_description
_atom_type_scat_dispersion_real
_atom_type_scat_dispersion_imag
_atom_type_scat_source
C C 0.0033 0.0016 'International Tables Vol C Tables 4.2.6.8 and 6.1.1.4'
H H 0.0000 0.0000 'International Tables Vol C Tables 4.2.6.8 and 6.1.1.4'
N N 0.0061 0.0033 'International Tables Vol C Tables 4.2.6.8 and 6.1.1.4'
O O 0.0106 0.0060 'International Tables Vol C Tables 4.2.6.8 and 6.1.1.4'
Cu Cu 0.3201 1.2651 'International Tables Vol C Tables 4.2.6.8 and 6.1.1.4'

loop_
_geom_angle_atom_site_label_1
_geom_angle_atom_site_label_2
_geom_angle_atom_site_label_3
_geom_angle
C2 C1 C6 117.11(19)
C2 C1 C10 123.97(18)
C6 C1 C10 118.92(18)
C3 C2 C1 121.7(2)
C3 C2 H2 119.2
C1 C2 H2 119.2
C2 C3 C4 120.8(2)
C2 C3 H3 119.6
C4 C3 H3 119.6
C5 C4 C3 118.9(2)
C5 C4 H4 120.5
C3 C4 H4 120.5
C4 C5 C6 121.4(2)
C4 C5 H5 119.3
C6 C5 H5 119.3
C5 C6 C1 120.04(19)
C5 C6 C7 120.8(2)
C1 C6 C7 119.20(19)
C8 C7 C6 121.6(2)
C8 C7 H7 119.2
C6 C7 H7 119.2
C7 C8 C9 121.47(19)
C7 C8 H8 119.3
C9 C8 H8 119.3
O1 C9 C10 125.52(18)
O1 C9 C8 116.14(18)
C10 C9 C8 118.31(19)
C9 C10 C11 120.09(18)
C9 C10 C1 120.40(18)
C11 C10 C1 119.32(18)
N3 C11 C10 127.32(19)
N3 C11 H11 116.3
C10 C11 H11 116.3
N3 C12 C13 112.64(17)
N3 C12 H12A 109.1
C13 C12 H12A 109.1
N3 C12 H12B 109.1
C13 C12 H12B 109.1
H12A C12 H12B 107.8
C14 C13 C12 113.85(17)
C14 C13 H13A 108.8
C12 C13 H13A 108.8
C14 C13 H13B 108.8
C12 C13 H13B 108.8
H13A C13 H13B 107.7
N2 C14 N1 112.41(18)
N2 C14 C13 126.40(18)
N1 C14 C13 121.13(17)
N1 C15 H15A 109.5
N1 C15 H15B 109.5
H15A C15 H15B 109.5
N1 C15 H15C 109.5
H15A C15 H15C 109.5
H15B C15 H15C 109.5
N1 C16 C17 131.31(19)
N1 C16 C21 105.80(17)
C17 C16 C21 122.88(19)
C18 C17 C16 116.4(2)
C18 C17 H17 121.8
C16 C17 H17 121.8
C17 C18 C19 121.6(2)
C17 C18 H18 119.2
C19 C18 H18 119.2
C20 C19 C18 121.9(2)
C20 C19 H19 119.1
C18 C19 H19 119.1
C19 C20 C21 117.5(2)
C19 C20 H20 121.3
C21 C20 H20 121.3
C16 C21 C20 119.71(19)
C16 C21 N2 108.62(17)
C20 C21 N2 131.65(19)
C23 C22 C27 120.39(19)
C23 C22 N5 130.96(19)
C27 C22 N5 108.56(18)
C24 C23 C22 117.4(2)
C24 C23 H23 121.3
C22 C23 H23 121.3
C23 C24 C25 121.5(2)
C23 C24 H24 119.3
C25 C24 H24 119.3
C26 C25 C24 121.8(2)
C26 C25 H25 119.1
C24 C25 H25 119.1
C25 C26 C27 116.5(2)
C25 C26 H26 121.8
C27 C26 H26 121.8
N4 C27 C26 131.59(19)
N4 C27 C22 105.96(18)
C26 C27 C22 122.4(2)
N4 C28 H28A 109.5
N4 C28 H28B 109.5
H28A C28 H28B 109.5
N4 C28 H28C 109.5
H28A C28 H28C 109.5
H28B C28 H28C 109.5
N5 C29 N4 111.73(18)
N5 C29 C30 126.05(19)
N4 C29 C30 122.15(18)
C29 C30 C31 115.00(18)
C29 C30 H30A 108.5
C31 C30 H30A 108.5
C29 C30 H30B 108.5
C31 C30 H30B 108.5
H30A C30 H30B 107.5
N6 C31 C30 111.41(17)
N6 C31 H31A 109.3
C30 C31 H31A 109.3
N6 C31 H31B 109.3
C30 C31 H31B 109.3
H31A C31 H31B 108.0
N6 C32 C33 125.68(19)
N6 C32 H32 117.2
C33 C32 H32 117.2
C34 C33 C32 120.94(19)
C34 C33 C42 119.90(18)
C32 C33 C42 119.08(19)
O5 C34 C33 124.94(19)
O5 C34 C35 116.36(19)
C33 C34 C35 118.68(19)
C36 C35 C34 121.4(2)
C36 C35 H35 119.3
C34 C35 H35 119.3
C35 C36 C37 121.8(2)
C35 C36 H36 119.1
C37 C36 H36 119.1
C38 C37 C36 121.3(2)
C38 C37 C42 119.7(2)
C36 C37 C42 119.0(2)
C39 C38 C37 121.2(2)
C39 C38 H38 119.4
C37 C38 H38 119.4
C38 C39 C40 119.5(2)
C38 C39 H39 120.3
C40 C39 H39 120.3
C41 C40 C39 120.6(2)
C41 C40 H40 119.7
C39 C40 H40 119.7
C40 C41 C42 121.5(2)
C40 C41 H41 119.2
C42 C41 H41 119.2
C41 C42 C37 117.4(2)
C41 C42 C33 123.45(19)
C37 C42 C33 119.1(2)
C14 N1 C16 107.79(16)
C14 N1 C15 126.15(17)
C16 N1 C15 126.04(17)
C14 N2 C21 105.37(17)
C14 N2 Cu1 124.92(14)
C21 N2 Cu1 129.67(13)
C11 N3 C12 117.62(17)
C11 N3 Cu1 125.17(14)
C12 N3 Cu1 117.03(13)
C29 N4 C27 108.08(17)
C29 N4 C28 125.86(18)
C27 N4 C28 125.78(18)
C29 N5 C22 105.65(17)
C29 N5 Cu2 125.19(14)
C22 N5 Cu2 128.99(14)
C32 N6 C31 118.97(18)
C32 N6 Cu2 124.27(14)
C31 N6 Cu2 116.71(14)
O3 N7 O4 122.8(2)
O3 N7 O2 119.24(19)
O4 N7 O2 117.98(18)
O7 N8 O8 122.87(19)
O7 N8 O6 119.21(18)
O8 N8 O6 117.92(18)
C9 O1 Cu1 128.24(13)
N7 O2 Cu1 105.42(12)
C34 O5 Cu2 125.20(13)
N8 O6 Cu2 106.59(12)
O1 Cu1 N3 92.51(7)
O1 Cu1 N2 161.02(7)
N3 Cu1 N2 94.47(7)
O1 Cu1 O2 86.88(6)
N3 Cu1 O2 155.78(7)
N2 Cu1 O2 93.82(6)
O5 Cu2 N6 93.11(7)
O5 Cu2 N5 159.63(7)
N6 Cu2 N5 93.58(7)
O5 Cu2 O6 88.50(6)
N6 Cu2 O6 157.44(7)
N5 Cu2 O6 92.63(7)

loop_
_geom_bond_atom_site_label_1
_geom_bond_atom_site_label_2
_geom_bond_distance
C1 C2 1.414(3)
C1 C6 1.418(3)
C1 C10 1.453(3)
C2 C3 1.375(3)
C2 H2 0.9500
C3 C4 1.400(3)
C3 H3 0.9500
C4 C5 1.371(3)
C4 H4 0.9500
C5 C6 1.409(3)
C5 H5 0.9500
C6 C7 1.429(3)
C7 C8 1.353(3)
C7 H7 0.9500
C8 C9 1.439(3)
C8 H8 0.9500
C9 O1 1.298(2)
C9 C10 1.414(3)
C10 C11 1.430(3)
C11 N3 1.290(3)
C11 H11 0.9500
C12 N3 1.473(2)
C12 C13 1.514(3)
C12 H12A 0.9900
C12 H12B 0.9900
C13 C14 1.492(3)
C13 H13A 0.9900
C13 H13B 0.9900
C14 N2 1.333(3)
C14 N1 1.343(3)
C15 N1 1.460(3)
C15 H15A 0.9800
C15 H15B 0.9800
C15 H15C 0.9800
C16 N1 1.385(3)
C16 C17 1.390(3)
C16 C21 1.399(3)
C17 C18 1.378(3)
C17 H17 0.9500
C18 C19 1.396(3)
C18 H18 0.9500
C19 C20 1.381(3)
C19 H19 0.9500
C20 C21 1.400(3)
C20 H20 0.9500
C21 N2 1.404(3)
C22 C23 1.393(3)
C22 C27 1.396(3)
C22 N5 1.406(3)
C23 C24 1.385(3)
C23 H23 0.9500
C24 C25 1.398(3)
C24 H24 0.9500
C25 C26 1.379(3)
C25 H25 0.9500
C26 C27 1.392(3)
C26 H26 0.9500
C27 N4 1.378(3)
C28 N4 1.461(3)
C28 H28A 0.9800
C28 H28B 0.9800
C28 H28C 0.9800
C29 N5 1.332(3)
C29 N4 1.352(3)
C29 C30 1.495(3)
C30 C31 1.523(3)
C30 H30A 0.9900
C30 H30B 0.9900
C31 N6 1.466(3)
C31 H31A 0.9900
C31 H31B 0.9900
C32 N6 1.296(3)
C32 C33 1.427(3)
C32 H32 0.9500
C33 C34 1.412(3)
C33 C42 1.451(3)
C34 O5 1.302(3)
C34 C35 1.433(3)
C35 C36 1.352(3)
C35 H35 0.9500
C36 C37 1.419(3)
C36 H36 0.9500
C37 C38 1.407(3)
C37 C42 1.424(3)
C38 C39 1.366(4)
C38 H38 0.9500
C39 C40 1.397(3)
C39 H39 0.9500
C40 C41 1.374(3)
C40 H40 0.9500
C41 C42 1.406(3)
C41 H41 0.9500
N2 Cu1 1.9815(17)
N3 Cu1 1.9374(17)
N5 Cu2 1.9838(17)
N6 Cu2 1.9247(17)
N7 O3 1.231(2)
N7 O4 1.247(2)
N7 O2 1.285(2)
N8 O7 1.228(2)
N8 O8 1.246(2)
N8 O6 1.280(2)
O1 Cu1 1.8838(14)
O2 Cu1 2.0253(15)
O5 Cu2 1.8704(14)
O6 Cu2 2.0318(15)

loop_
_geom_torsion_atom_site_label_1
_geom_torsion_atom_site_label_2
_geom_torsion_atom_site_label_3
_geom_torsion_atom_site_label_4
_geom_torsion
C6 C1 C2 C3 -1.1(3)
C10 C1 C2 C3 178.6(2)
C1 C2 C3 C4 0.4(3)
C2 C3 C4 C5 0.5(3)
C3 C4 C5 C6 -0.7(4)
C4 C5 C6 C1 -0.1(3)
C4 C5 C6 C7 -179.8(2)
C2 C1 C6 C5 1.0(3)
C10 C1 C6 C5 -178.80(19)
C2 C1 C6 C7 -179.35(19)
C10 C1 C6 C7 0.9(3)
C5 C6 C7 C8 -179.4(2)
C1 C6 C7 C8 0.9(3)
C6 C7 C8 C9 -1.2(3)
C7 C8 C9 O1 -178.4(2)
C7 C8 C9 C10 -0.3(3)
O1 C9 C10 C11 5.2(3)
C8 C9 C10 C11 -172.75(19)
O1 C9 C10 C1 -179.93(19)
C8 C9 C10 C1 2.1(3)
C2 C1 C10 C9 177.8(2)
C6 C1 C10 C9 -2.4(3)
C2 C1 C10 C11 -7.2(3)
C6 C1 C10 C11 172.52(19)
C9 C10 C11 N3 -5.9(3)
C1 C10 C11 N3 179.1(2)
N3 C12 C13 C14 60.5(3)
C12 C13 C14 N2 -28.7(3)
C12 C13 C14 N1 154.31(19)
N1 C16 C17 C18 178.6(2)
C21 C16 C17 C18 -2.2(3)
C16 C17 C18 C19 0.0(3)
C17 C18 C19 C20 1.5(3)
C18 C19 C20 C21 -0.9(3)
N1 C16 C21 C20 -177.76(19)
C17 C16 C21 C20 2.8(3)
N1 C16 C21 N2 0.5(2)
C17 C16 C21 N2 -178.91(19)
C19 C20 C21 C16 -1.2(3)
C19 C20 C21 N2 -179.0(2)
C27 C22 C23 C24 -2.1(3)
N5 C22 C23 C24 -178.2(2)
C22 C23 C24 C25 0.3(3)
C23 C24 C25 C26 0.9(3)
C24 C25 C26 C27 -0.3(3)
C25 C26 C27 N4 177.6(2)
C25 C26 C27 C22 -1.5(3)
C23 C22 C27 N4 -176.54(18)
N5 C22 C27 N4 0.4(2)
C23 C22 C27 C26 2.8(3)
N5 C22 C27 C26 179.70(18)
N5 C29 C30 C31 -23.8(3)
N4 C29 C30 C31 159.45(19)
C29 C30 C31 N6 57.7(2)
N6 C32 C33 C34 -14.4(3)
N6 C32 C33 C42 168.73(19)
C32 C33 C34 O5 4.5(3)
C42 C33 C34 O5 -178.70(18)
C32 C33 C34 C35 -173.74(19)
C42 C33 C34 C35 3.1(3)
O5 C34 C35 C36 -179.55(19)
C33 C34 C35 C36 -1.2(3)
C34 C35 C36 C37 -1.1(3)
C35 C36 C37 C38 -178.5(2)
C35 C36 C37 C42 1.3(3)
C36 C37 C38 C39 178.7(2)
C42 C37 C38 C39 -1.1(3)
C37 C38 C39 C40 -0.7(3)
C38 C39 C40 C41 1.4(3)
C39 C40 C41 C42 -0.3(3)
C40 C41 C42 C37 -1.5(3)
C40 C41 C42 C33 -179.66(19)
C38 C37 C42 C41 2.2(3)
C36 C37 C42 C41 -177.64(19)
C38 C37 C42 C33 -179.59(18)
C36 C37 C42 C33 0.6(3)
C34 C33 C42 C41 175.34(19)
C32 C33 C42 C41 -7.8(3)
C34 C33 C42 C37 -2.8(3)
C32 C33 C42 C37 174.06(18)
N2 C14 N1 C16 -0.1(2)
C13 C14 N1 C16 177.26(19)
N2 C14 N1 C15 -178.51(19)
C13 C14 N1 C15 -1.1(3)
C17 C16 N1 C14 179.1(2)
C21 C16 N1 C14 -0.2(2)
C17 C16 N1 C15 -2.5(4)
C21 C16 N1 C15 178.15(19)
N1 C14 N2 C21 0.4(2)
C13 C14 N2 C21 -176.8(2)
N1 C14 N2 Cu1 178.51(13)
C13 C14 N2 Cu1 1.3(3)
C16 C21 N2 C14 -0.6(2)
C20 C21 N2 C14 177.4(2)
C16 C21 N2 Cu1 -178.52(14)
C20 C21 N2 Cu1 -0.6(3)
C10 C11 N3 C12 171.9(2)
C10 C11 N3 Cu1 -3.1(3)
C13 C12 N3 C11 120.8(2)
C13 C12 N3 Cu1 -63.8(2)
N5 C29 N4 C27 -1.4(2)
C30 C29 N4 C27 175.83(18)
N5 C29 N4 C28 -175.60(19)
C30 C29 N4 C28 1.6(3)
C26 C27 N4 C29 -178.7(2)
C22 C27 N4 C29 0.5(2)
C26 C27 N4 C28 -4.4(3)
C22 C27 N4 C28 174.79(19)
N4 C29 N5 C22 1.6(2)
C30 C29 N5 C22 -175.50(19)
N4 C29 N5 Cu2 177.12(13)
C30 C29 N5 Cu2 0.1(3)
C23 C22 N5 C29 175.3(2)
C27 C22 N5 C29 -1.2(2)
C23 C22 N5 Cu2 0.0(3)
C27 C22 N5 Cu2 -176.51(14)
C33 C32 N6 C31 177.25(19)
C33 C32 N6 Cu2 -0.2(3)
C30 C31 N6 C32 115.0(2)
C30 C31 N6 Cu2 -67.4(2)
C10 C9 O1 Cu1 4.9(3)
C8 C9 O1 Cu1 -177.18(14)
O3 N7 O2 Cu1 172.17(15)
O4 N7 O2 Cu1 -7.9(2)
C33 C34 O5 Cu2 19.2(3)
C35 C34 O5 Cu2 -162.54(14)
O7 N8 O6 Cu2 -178.84(16)
O8 N8 O6 Cu2 2.0(2)
C9 O1 Cu1 N3 -10.26(18)
C9 O1 Cu1 N2 101.3(2)
C9 O1 Cu1 O2 -166.01(18)
C11 N3 Cu1 O1 9.23(18)
C12 N3 Cu1 O1 -165.82(15)
C11 N3 Cu1 N2 -153.11(18)
C12 N3 Cu1 N2 31.84(16)
C11 N3 Cu1 O2 97.2(2)
C12 N3 Cu1 O2 -77.8(2)
C14 N2 Cu1 O1 -113.0(2)
C21 N2 Cu1 O1 64.6(3)
C14 N2 Cu1 N3 -1.73(18)
C21 N2 Cu1 N3 175.86(18)
C14 N2 Cu1 O2 155.49(17)
C21 N2 Cu1 O2 -26.91(18)
N7 O2 Cu1 O1 115.81(12)
N7 O2 Cu1 N3 26.6(2)
N7 O2 Cu1 N2 -83.19(12)
C34 O5 Cu2 N6 -25.61(17)
C34 O5 Cu2 N5 83.4(3)
C34 O5 Cu2 O6 176.91(16)
C32 N6 Cu2 O5 16.35(18)
C31 N6 Cu2 O5 -161.14(15)
C32 N6 Cu2 N5 -144.40(17)
C31 N6 Cu2 N5 38.12(15)
C32 N6 Cu2 O6 109.9(2)
C31 N6 Cu2 O6 -67.6(2)
C29 N5 Cu2 O5 -114.4(2)
C22 N5 Cu2 O5 60.1(3)
C29 N5 Cu2 N6 -5.45(17)
C22 N5 Cu2 N6 169.05(17)
C29 N5 Cu2 O6 152.84(17)
C22 N5 Cu2 O6 -32.65(17)
N8 O6 Cu2 O5 103.28(12)
N8 O6 Cu2 N6 8.8(2)
N8 O6 Cu2 N5 -97.07(13)
